data_4320358
loop_
_publ_author_name
'Yau-Chen Jiang'
'Yu-Chen Lai'
'Sue-Lein Wang'
'Kwang-Hwa Lii'

_publ_section_title
;
 [Ni(4,4'-bpy)2(H2PO4)2].C4H9OH.H2O: a Novel Metal Phosphate That Exhibits
 Interpenetration of 2D Net into 3D Framework
;
_journal_name_full 'Inorganic Chemistry'
_journal_page_first 5320
_journal_page_last 5321
_journal_paper_doi 10.1021/ic0106017
_journal_volume 40
_journal_year 2001
_chemical_compound_source 'hydrothermal synthesis '
_chemical_formula_structural '[Ni(4,4'-bpy)2(HPO4)2].C4H9OH.H2O'
_chemical_formula_sum 'C24 H32 N4 Ni O10 P2'
_chemical_formula_weight 657.19
_chemical_name_systematic
; 
 ? 
;
_space_group_IT_number 15
_symmetry_cell_setting monoclinic
_symmetry_space_group_name_Hall '-C 2yc'
_symmetry_space_group_name_H-M 'C 1 2/c 1'
_atom_sites_solution_hydrogens geom
_atom_sites_solution_primary direct
_atom_sites_solution_secondary difmap
_audit_creation_method SHELXL
_cell_angle_alpha 90.00
_cell_angle_beta 97.2140(10)
_cell_angle_gamma 90.00
_cell_formula_units_Z 8
_cell_length_a 15.1902(7)
_cell_length_b 16.8168(8)
_cell_length_c 22.6800(10)
_cell_measurement_reflns_used 5666
_cell_measurement_temperature 295(2)
_cell_volume 5747.8(5)
_computing_molecular_graphics Diamond
_computing_structure_refinement 'SHELXTL Version 5.1'
_computing_structure_solution 'SHELXTL Version 5.1'
_diffrn_ambient_temperature 295(2)
_diffrn_measurement_device 'Siemens Smart CCD'
_diffrn_radiation_monochromator graphite
_diffrn_radiation_source 'fine-focus sealed tube'
_diffrn_radiation_type MoK\a
_diffrn_radiation_wavelength 0.71073
_diffrn_reflns_av_R_equivalents 0.0358
_diffrn_reflns_av_sigmaI/netI 0.0230
_diffrn_reflns_limit_h_max 20
_diffrn_reflns_limit_h_min -20
_diffrn_reflns_limit_k_max 22
_diffrn_reflns_limit_k_min -22
_diffrn_reflns_limit_l_max 30
_diffrn_reflns_limit_l_min -29
_diffrn_reflns_number 30497
_diffrn_reflns_theta_max 28.30
_diffrn_reflns_theta_min 1.81
_exptl_absorpt_coefficient_mu 0.848
_exptl_absorpt_correction_T_max 0.915
_exptl_absorpt_correction_T_min 0.752
_exptl_absorpt_correction_type 'empirical based on symmetry equivalents'
_exptl_crystal_colour blue
_exptl_crystal_density_diffrn 1.519
_exptl_crystal_description plate
_exptl_crystal_F_000 2736
_exptl_crystal_size_max 0.35
_exptl_crystal_size_mid 0.30
_exptl_crystal_size_min 0.08
_refine_diff_density_max 1.684
_refine_diff_density_min -0.709
_refine_diff_density_rms 0.078
_refine_ls_extinction_coef 0.00023(9)
_refine_ls_extinction_expression Fc^*^=kFc[1+0.001xFc^2^\l^3^/sin(2\q)]^-1/4^
_refine_ls_extinction_method SHELXL
_refine_ls_goodness_of_fit_all 1.032
_refine_ls_goodness_of_fit_obs 1.063
_refine_ls_hydrogen_treatment 'isotropic, fixed thermal parameter'
_refine_ls_matrix_type full
_refine_ls_number_parameters 373
_refine_ls_number_reflns 7029
_refine_ls_number_restraints 0
_refine_ls_restrained_S_all 1.032
_refine_ls_restrained_S_obs 1.063
_refine_ls_R_factor_all 0.0463
_refine_ls_R_factor_obs 0.0395
_refine_ls_shift/esd_max 0.005
_refine_ls_shift/esd_mean 0.000
_refine_ls_structure_factor_coef Fsqd
_refine_ls_weighting_details 'w=1/[\s^2^(Fo^2^)+(0.0641P)^2^+12.1450P] where P=(Fo^2^+2Fc^2^)/3'
_refine_ls_weighting_scheme calc
_refine_ls_wR_factor_all 0.1160
_refine_ls_wR_factor_obs 0.1107
_reflns_number_observed 6086
_reflns_number_total 7029
_reflns_observed_criterion >2sigma(I)
_cod_data_source_file ic0106017.cif
_cod_data_source_block mar213m
_cod_depositor_comments
;
The following automatic conversions were performed:

'_refine_ls_weighting_scheme' value 'calc
w=1/[\s^2^(Fo^2^)+(0.0641P)^2^+12.1450P] where P=(Fo^2^+2Fc^2^)/3'
was changed to 'calc'. New tag '_refine_ls_weighting_details' was
created. The value of the new tag was set to
'w=1/[\s^2^(Fo^2^)+(0.0641P)^2^+12.1450P] where P=(Fo^2^+2Fc^2^)/3'.

Automatic conversion script
Id: cif_fix_values 3143 2015-03-26 13:38:13Z robertas 
;
_cod_database_code 4320358

loop_
_symmetry_equiv_pos_as_xyz
'x, y, z'
'-x, y, -z+1/2'
'x+1/2, y+1/2, z'
'-x+1/2, y+1/2, -z+1/2'
'-x, -y, -z'
'x, -y, z-1/2'
'-x+1/2, -y+1/2, -z'
'x+1/2, -y+1/2, z-1/2'

loop_
_atom_site_aniso_label
_atom_site_aniso_U_11
_atom_site_aniso_U_22
_atom_site_aniso_U_33
_atom_site_aniso_U_23
_atom_site_aniso_U_13
_atom_site_aniso_U_12
Ni1 0.0149(2) 0.0133(2) 0.0222(2) 0.000 0.00179(13) 0.000
Ni2 0.0172(2) 0.0167(2) 0.0140(2) -0.00065(12) 0.00358(12) -0.00202(12)
P1 0.0211(3) 0.0193(2) 0.0217(3) -0.0017(2) 0.0032(2) 0.0002(2)
P2 0.0217(3) 0.0217(3) 0.0201(3) -0.0013(2) 0.0008(2) 0.0028(2)
O1 0.0265(8) 0.0241(7) 0.0239(8) -0.0023(6) 0.0003(6) 0.0012(6)
O2 0.0397(10) 0.0378(10) 0.0560(12) 0.0042(9) 0.0281(9) 0.0046(8)
O3 0.0440(10) 0.0213(8) 0.0338(9) -0.0066(7) -0.0045(7) -0.0006(7)
O4 0.0278(8) 0.0303(8) 0.0316(9) 0.0026(7) -0.0037(6) 0.0039(7)
O5 0.0236(7) 0.0239(7) 0.0254(8) -0.0010(6) 0.0020(6) 0.0044(6)
O6 0.0305(9) 0.0390(9) 0.0279(8) 0.0012(7) 0.0084(7) 0.0071(7)
O7 0.0260(8) 0.0565(11) 0.0237(8) -0.0046(8) -0.0030(6) 0.0002(8)
O8 0.0440(10) 0.0230(8) 0.0329(9) -0.0012(7) 0.0053(7) 0.0023(7)
O9 0.137(3) 0.064(2) 0.065(2) 0.0180(14) 0.031(2) -0.013(2)
O10 0.100(2) 0.063(2) 0.057(2) 0.0155(13) 0.0048(14) -0.028(2)
N1 0.0206(8) 0.0196(8) 0.0280(9) 0.0013(7) 0.0013(7) -0.0034(6)
N2 0.0233(9) 0.0202(8) 0.0279(9) 0.0012(7) 0.0028(7) 0.0045(7)
N3 0.0262(9) 0.0265(9) 0.0181(8) -0.0002(7) 0.0058(7) -0.0012(7)
N4 0.0227(9) 0.0199(8) 0.0275(9) -0.0018(7) 0.0066(7) -0.0037(7)
C1 0.049(2) 0.0379(13) 0.0265(12) 0.0018(10) 0.0084(11) 0.0231(12)
C2 0.053(2) 0.0398(14) 0.0279(12) 0.0066(10) 0.0072(11) 0.0256(12)
C3 0.0257(10) 0.0240(10) 0.0305(11) 0.0009(8) 0.0041(9) 0.0087(8)
C4 0.0357(13) 0.0397(13) 0.0268(12) -0.0004(10) 0.0044(9) 0.0177(11)
C5 0.0338(12) 0.0362(13) 0.0269(11) 0.0036(9) 0.0033(9) 0.0172(10)
C6 0.0247(10) 0.0288(11) 0.0298(11) 0.0070(9) 0.0002(9) -0.0062(9)
C7 0.0255(11) 0.0339(12) 0.0318(12) 0.0035(9) -0.0016(9) -0.0103(9)
C8 0.0258(10) 0.0223(10) 0.0297(11) -0.0018(8) 0.0057(9) -0.0080(8)
C9 0.0337(12) 0.0237(10) 0.0309(12) 0.0037(9) -0.0005(9) -0.0081(9)
C10 0.0300(11) 0.0223(10) 0.0310(11) 0.0026(9) -0.0032(9) -0.0058(9)
C11 0.0351(13) 0.059(2) 0.0200(11) 0.0065(11) 0.0078(9) 0.0182(12)
C12 0.0377(14) 0.067(2) 0.0213(11) 0.0044(11) 0.0112(10) 0.0199(13)
C13 0.0309(11) 0.0334(12) 0.0164(10) 0.0000(8) 0.0061(8) -0.0017(9)
C14 0.0291(12) 0.0480(14) 0.0189(10) -0.0005(10) 0.0020(9) 0.0064(10)
C15 0.0270(11) 0.0407(13) 0.0193(10) -0.0033(9) 0.0049(8) 0.0045(9)
C16 0.0315(12) 0.0203(11) 0.074(2) -0.0048(11) 0.0238(13) -0.0025(9)
C17 0.0309(13) 0.0242(12) 0.089(2) -0.0084(13) 0.0317(14) -0.0040(10)
C18 0.0230(10) 0.0218(10) 0.0432(13) -0.0045(9) 0.0104(9) -0.0052(9)
C19 0.0274(12) 0.0229(11) 0.058(2) -0.0122(10) 0.0176(11) -0.0059(9)
C20 0.0233(11) 0.0256(11) 0.0481(14) -0.0106(10) 0.0139(10) -0.0055(9)
C21 0.235(10) 0.087(4) 0.099(5) 0.009(3) 0.059(5) -0.032(5)
C22 0.152(7) 0.231(10) 0.255(11) 0.182(9) 0.125(8) 0.069(7)
C23 0.183(6) 0.072(3) 0.060(3) -0.001(2) 0.033(3) -0.030(4)
C24 0.185(9) 0.341(15) 0.357(16) 0.295(14) 0.202(11) 0.164(10)

loop_
_atom_site_label
_atom_site_type_symbol
_atom_site_fract_x
_atom_site_fract_y
_atom_site_fract_z
_atom_site_U_iso_or_equiv
_atom_site_thermal_displace_type
_atom_site_occupancy
_atom_site_calc_flag
_atom_site_refinement_flags
_atom_site_disorder_group
Ni1 Ni 0.0000 0.38270(2) 0.2500 0.01684(10) Uani 1 d S .
Ni2 Ni 0.0000 0.0000 0.0000 0.01581(10) Uani 1 d S .
P1 P -0.03674(4) 0.37326(3) 0.09355(2) 0.02066(12) Uani 1 d . .
P2 P 0.16927(4) -0.15086(3) 0.01863(2) 0.02132(13) Uani 1 d . .
O1 O -0.01532(10) 0.38293(9) 0.15902(7) 0.0251(3) Uani 1 d . .
O2 O 0.04650(13) 0.39210(11) 0.06190(10) 0.0426(5) Uani 1 d . .
O3 O -0.05303(12) 0.28209(10) 0.08111(8) 0.0339(4) Uani 1 d . .
O4 O -0.11472(11) 0.42157(10) 0.06562(7) 0.0305(4) Uani 1 d . .
O5 O 0.09665(10) -0.09058(9) 0.00790(7) 0.0244(3) Uani 1 d . .
O6 O 0.22756(11) -0.14342(11) -0.03435(8) 0.0321(4) Uani 1 d . .
O7 O 0.23132(11) -0.13122(12) 0.07703(8) 0.0359(4) Uani 1 d . .
O8 O 0.13960(12) -0.23635(10) 0.02207(8) 0.0333(4) Uani 1 d . .
O9 O -0.0698(3) 0.3249(2) -0.10468(13) 0.0869(10) Uani 1 d . .
O10 O 0.1075(2) 0.5295(2) 0.04985(12) 0.0739(8) Uani 1 d . .
N1 N -0.09672(12) 0.29241(10) 0.25055(8) 0.0229(4) Uani 1 d . .
N2 N -0.09925(12) 0.47259(11) 0.24871(8) 0.0239(4) Uani 1 d . .
N3 N 0.00114(13) 0.00448(11) 0.09368(8) 0.0233(4) Uani 1 d . .
N4 N 0.10263(12) 0.08674(11) 0.00816(8) 0.0231(4) Uani 1 d . .
C1 C -0.1317(2) 0.5100(2) 0.19829(11) 0.0375(6) Uani 1 d . .
H1A H -0.1125(2) 0.4936(2) 0.16285(11) 0.080 Uiso 1 calc R .
C2 C -0.1920(2) 0.5716(2) 0.19658(11) 0.0400(6) Uani 1 d . .
H2A H -0.2139(2) 0.5947(2) 0.16045(11) 0.080 Uiso 1 calc R .
C3 C -0.22015(15) 0.59894(13) 0.24897(10) 0.0267(4) Uani 1 d . .
C4 C -0.1880(2) 0.5596(2) 0.30084(11) 0.0340(5) Uani 1 d . .
H4A H -0.2057(2) 0.5751(2) 0.33691(11) 0.080 Uiso 1 calc R .
C5 C -0.1293(2) 0.49692(15) 0.29869(11) 0.0323(5) Uani 1 d . .
H5A H -0.1096(2) 0.47037(15) 0.33386(11) 0.080 Uiso 1 calc R .
C6 C -0.16367(15) 0.28320(14) 0.20648(10) 0.0280(5) Uani 1 d . .
H6A H -0.16971(15) 0.32004(14) 0.17566(10) 0.080 Uiso 1 calc R .
C7 C -0.2243(2) 0.22122(15) 0.20478(11) 0.0308(5) Uani 1 d . .
H7A H -0.2690(2) 0.21633(15) 0.17300(11) 0.080 Uiso 1 calc R .
C8 C -0.21740(15) 0.16657(13) 0.25110(10) 0.0257(4) Uani 1 d . .
C9 C -0.1492(2) 0.17728(14) 0.29720(11) 0.0298(5) Uani 1 d . .
H9A H -0.1431(2) 0.14260(14) 0.32940(11) 0.080 Uiso 1 calc R .
C10 C -0.0904(2) 0.23950(13) 0.29510(11) 0.0284(5) Uani 1 d . .
H10A H -0.0444(2) 0.24500(13) 0.32599(11) 0.080 Uiso 1 calc R .
C11 C -0.0666(2) 0.0348(2) 0.11869(11) 0.0378(6) Uani 1 d . .
H11A H -0.1141(2) 0.0565(2) 0.09404(11) 0.080 Uiso 1 calc R .
C12 C -0.0697(2) 0.0354(2) 0.17933(11) 0.0412(7) Uani 1 d . .
H12A H -0.1191(2) 0.0559(2) 0.19452(11) 0.080 Uiso 1 calc R .
C13 C 0.0007(2) 0.00561(14) 0.21730(9) 0.0267(5) Uani 1 d . .
C14 C 0.0726(2) -0.0232(2) 0.19165(10) 0.0321(5) Uani 1 d . .
H14A H 0.1224(2) -0.0424(2) 0.21546(10) 0.080 Uiso 1 calc R .
C15 C 0.0697(2) -0.0232(2) 0.13052(10) 0.0288(5) Uani 1 d . .
H15A H 0.1182(2) -0.0437(2) 0.11417(10) 0.080 Uiso 1 calc R .
C16 C 0.1835(2) 0.07706(14) -0.00833(14) 0.0404(6) Uani 1 d . .
H16A H 0.2007(2) 0.02604(14) -0.01784(14) 0.080 Uiso 1 calc R .
C17 C 0.2428(2) 0.1384(2) -0.0120(2) 0.0459(8) Uani 1 d . .
H17A H 0.2978(2) 0.1284(2) -0.0245(2) 0.080 Uiso 1 calc R .
C18 C 0.22008(15) 0.21548(13) 0.00305(11) 0.0288(5) Uani 1 d . .
C19 C 0.1391(2) 0.22421(14) 0.02414(13) 0.0350(6) Uani 1 d . .
H19A H 0.1222(2) 0.27371(14) 0.03714(13) 0.080 Uiso 1 calc R .
C20 C 0.0834(2) 0.15995(14) 0.02597(12) 0.0315(5) Uani 1 d . .
H20A H 0.0294(2) 0.16780(14) 0.04040(12) 0.080 Uiso 1 calc R .
C21 C 0.1745(6) 0.1648(4) -0.1733(3) 0.137(3) Uani 1 d . .
H21A H 0.2026(6) 0.1672(4) -0.2089(3) 0.080 Uiso 1 calc R .
H21B H 0.1498(6) 0.1128(4) -0.1695(3) 0.080 Uiso 1 calc R .
H21C H 0.2174(6) 0.1756(4) -0.1395(3) 0.080 Uiso 1 calc R .
C22 C 0.1089(5) 0.2197(6) -0.1763(5) 0.204(6) Uani 1 d . .
H22A H 0.0717(5) 0.2074(6) -0.2131(5) 0.080 Uiso 1 calc R .
H22B H 0.1383(5) 0.2693(6) -0.1836(5) 0.080 Uiso 1 calc R .
C23 C 0.0485(5) 0.2410(3) -0.1373(2) 0.103(2) Uani 1 d . .
H23A H 0.0128(5) 0.1935(3) -0.1352(2) 0.080 Uiso 1 calc R .
H23B H 0.0849(5) 0.2442(3) -0.0990(2) 0.080 Uiso 1 calc R .
C24 C -0.0081(5) 0.2984(6) -0.1354(5) 0.280(9) Uani 1 d . .
H24A H -0.0401(5) 0.2962(6) -0.1751(5) 0.080 Uiso 1 calc R .
H24B H 0.0300(5) 0.3446(6) -0.1358(5) 0.080 Uiso 1 calc R .
H3 H -0.0834 0.2709 0.0448 0.080 Uiso 1 d . .
H6 H 0.2717 -0.1802 -0.0334 0.080 Uiso 1 d . .
H10 H 0.1043 0.5482 0.0078 0.080 Uiso 1 d . .
H10' H 0.0960 0.5817 0.0692 0.080 Uiso 1 d . .
H7 H 0.2826 -0.1091 0.0704 0.080 Uiso 1 d . .
H2 H 0.0602 0.4372 0.0668 0.080 Uiso 1 d . .
H9 H -0.0821 0.2866 -0.0791 0.080 Uiso 1 d . .

loop_
_atom_type_symbol
_atom_type_description
_atom_type_scat_dispersion_real
_atom_type_scat_dispersion_imag
_atom_type_scat_source
C C 0.0033 0.0016 'International Tables Vol C Tables 4.2.6.8 and 6.1.1.4'
H H 0.0000 0.0000 'International Tables Vol C Tables 4.2.6.8 and 6.1.1.4'
N N 0.0061 0.0033 'International Tables Vol C Tables 4.2.6.8 and 6.1.1.4'
O O 0.0106 0.0060 'International Tables Vol C Tables 4.2.6.8 and 6.1.1.4'
P P 0.1023 0.0942 'International Tables Vol C Tables 4.2.6.8 and 6.1.1.4'
Ni Ni 0.3393 1.1124 'International Tables Vol C Tables 4.2.6.8 and 6.1.1.4'

loop_
_geom_angle_atom_site_label_1
_geom_angle_atom_site_label_2
_geom_angle_atom_site_label_3
_geom_angle
_geom_angle_site_symmetry_1
_geom_angle_site_symmetry_3
_geom_angle_publ_flag
O1 Ni1 O1 179.78(9) . 2 ?
O1 Ni1 N1 90.93(7) . . ?
O1 Ni1 N1 89.23(7) 2 . ?
O1 Ni1 N1 89.23(7) . 2 ?
O1 Ni1 N1 90.93(7) 2 2 ?
N1 Ni1 N1 88.18(10) . 2 ?
O1 Ni1 N2 90.18(7) . 2 ?
O1 Ni1 N2 89.67(7) 2 2 ?
N1 Ni1 N2 178.65(7) . 2 ?
N1 Ni1 N2 91.06(7) 2 2 ?
O1 Ni1 N2 89.67(7) . . ?
O1 Ni1 N2 90.18(7) 2 . ?
N1 Ni1 N2 91.06(7) . . ?
N1 Ni1 N2 178.65(7) 2 . ?
N2 Ni1 N2 89.72(10) 2 . ?
O5 Ni2 O5 180.0 5 . ?
O5 Ni2 N3 88.71(7) 5 . ?
O5 Ni2 N3 91.29(7) . . ?
O5 Ni2 N3 91.29(7) 5 5 ?
O5 Ni2 N3 88.71(7) . 5 ?
N3 Ni2 N3 180.0 . 5 ?
O5 Ni2 N4 89.60(7) 5 5 ?
O5 Ni2 N4 90.40(7) . 5 ?
N3 Ni2 N4 91.44(7) . 5 ?
N3 Ni2 N4 88.56(7) 5 5 ?
O5 Ni2 N4 90.40(7) 5 . ?
O5 Ni2 N4 89.60(7) . . ?
N3 Ni2 N4 88.56(7) . . ?
N3 Ni2 N4 91.44(7) 5 . ?
N4 Ni2 N4 180.0 5 . ?
O1 P1 O4 114.94(9) . . ?
O1 P1 O2 110.36(11) . . ?
O4 P1 O2 109.62(11) . . ?
O1 P1 O3 107.17(9) . . ?
O4 P1 O3 110.62(10) . . ?
O2 P1 O3 103.50(11) . . ?
O5 P2 O8 115.75(10) . . ?
O5 P2 O7 110.43(10) . . ?
O8 P2 O7 108.03(11) . . ?
O5 P2 O6 107.10(9) . . ?
O8 P2 O6 108.23(10) . . ?
O7 P2 O6 106.93(10) . . ?
P1 O1 Ni1 171.16(11) . . ?
P1 O2 H2 110.1(2) . . ?
P1 O3 H3 114.43(15) . . ?
P2 O5 Ni2 174.58(10) . . ?
P2 O6 H6 114.10(15) . . ?
P2 O7 H7 113.07(15) . . ?
C24 O9 H9 108.5(4) . . ?
H10 O10 H10' 98.7(2) . . ?
C10 N1 C6 117.4(2) . . ?
C10 N1 Ni1 119.83(15) . . ?
C6 N1 Ni1 122.73(15) . . ?
C5 N2 C1 116.8(2) . . ?
C5 N2 Ni1 121.38(15) . . ?
C1 N2 Ni1 121.8(2) . . ?
C15 N3 C11 116.7(2) . . ?
C15 N3 Ni2 121.42(15) . . ?
C11 N3 Ni2 121.9(2) . . ?
C16 N4 C20 116.0(2) . . ?
C16 N4 Ni2 125.5(2) . . ?
C20 N4 Ni2 118.16(14) . . ?
N2 C1 C2 123.1(2) . . ?
N2 C1 H1A 118.45(13) . . ?
C2 C1 H1A 118.45(15) . . ?
C1 C2 C3 119.9(2) . . ?
C1 C2 H2A 120.04(15) . . ?
C3 C2 H2A 120.04(14) . . ?
C4 C3 C2 117.0(2) . . ?
C4 C3 C8 121.7(2) . 4_455 ?
C2 C3 C8 121.3(2) . 4_455 ?
C3 C4 C5 119.6(2) . . ?
C3 C4 H4A 120.20(13) . . ?
C5 C4 H4A 120.20(14) . . ?
N2 C5 C4 123.5(2) . . ?
N2 C5 H5A 118.25(12) . . ?
C4 C5 H5A 118.25(14) . . ?
N1 C6 C7 123.0(2) . . ?
N1 C6 H6A 118.48(12) . . ?
C7 C6 H6A 118.48(14) . . ?
C6 C7 C8 119.3(2) . . ?
C6 C7 H7A 120.37(14) . . ?
C8 C7 H7A 120.37(13) . . ?
C9 C8 C7 117.5(2) . . ?
C9 C8 C3 121.2(2) . 4_445 ?
C7 C8 C3 121.3(2) . 4_445 ?
C10 C9 C8 119.8(2) . . ?
C10 C9 H9A 120.10(14) . . ?
C8 C9 H9A 120.10(13) . . ?
N1 C10 C9 123.0(2) . . ?
N1 C10 H10A 118.51(12) . . ?
C9 C10 H10A 118.51(14) . . ?
N3 C11 C12 123.3(2) . . ?
N3 C11 H11A 118.34(13) . . ?
C12 C11 H11A 118.34(15) . . ?
C13 C12 C11 119.9(2) . . ?
C13 C12 H12A 120.07(13) . . ?
C11 C12 H12A 120.07(15) . . ?
C12 C13 C14 117.0(2) . . ?
C12 C13 C13 121.0(2) . 2 ?
C14 C13 C13 122.0(3) . 2 ?
C15 C14 C13 119.6(2) . . ?
C15 C14 H14A 120.21(14) . . ?
C13 C14 H14A 120.21(13) . . ?
N3 C15 C14 123.5(2) . . ?
N3 C15 H15A 118.26(12) . . ?
C14 C15 H15A 118.26(14) . . ?
N4 C16 C17 123.8(2) . . ?
N4 C16 H16A 118.12(13) . . ?
C17 C16 H16A 118.12(15) . . ?
C16 C17 C18 119.7(2) . . ?
C16 C17 H17A 120.13(15) . . ?
C18 C17 H17A 120.13(13) . . ?
C19 C18 C17 116.2(2) . . ?
C19 C18 C18 121.9(3) . 7 ?
C17 C18 C18 121.9(3) . 7 ?
C20 C19 C18 120.2(2) . . ?
C20 C19 H19A 119.88(13) . . ?
C18 C19 H19A 119.88(13) . . ?
N4 C20 C19 123.7(2) . . ?
N4 C20 H20A 118.14(12) . . ?
C19 C20 H20A 118.14(14) . . ?
C22 C21 H21A 109.5(4) . . ?
C22 C21 H21B 109.5(5) . . ?
H21A C21 H21B 109.5 . . ?
C22 C21 H21C 109.5(7) . . ?
H21A C21 H21C 109.5 . . ?
H21B C21 H21C 109.5 . . ?
C21 C22 C23 132.8(7) . . ?
C21 C22 H22A 104.0(6) . . ?
C23 C22 H22A 104.0(6) . . ?
C21 C22 H22B 104.0(5) . . ?
C23 C22 H22B 104.0(5) . . ?
H22A C22 H22B 105.5 . . ?
C24 C23 C22 134.5(6) . . ?
C24 C23 H23A 103.6(5) . . ?
C22 C23 H23A 103.6(5) . . ?
C24 C23 H23B 103.6(6) . . ?
C22 C23 H23B 103.6(5) . . ?
H23A C23 H23B 105.3 . . ?
C23 C24 O9 142.2(6) . . ?
C23 C24 H24A 101.4(6) . . ?
O9 C24 H24A 101.4(5) . . ?
C23 C24 H24B 101.4(5) . . ?
O9 C24 H24B 101.4(6) . . ?
H24A C24 H24B 104.6 . . ?

loop_
_geom_bond_atom_site_label_1
_geom_bond_atom_site_label_2
_geom_bond_distance
_geom_bond_site_symmetry_2
_geom_bond_publ_flag
Ni1 O1 2.047(2) . ?
Ni1 O1 2.047(2) 2 ?
Ni1 N1 2.114(2) . ?
Ni1 N1 2.114(2) 2 ?
Ni1 N2 2.133(2) 2 ?
Ni1 N2 2.133(2) . ?
Ni2 O5 2.1075(15) 5 ?
Ni2 O5 2.1075(15) . ?
Ni2 N3 2.124(2) . ?
Ni2 N3 2.124(2) 5 ?
Ni2 N4 2.126(2) 5 ?
Ni2 N4 2.126(2) . ?
P1 O1 1.489(2) . ?
P1 O4 1.509(2) . ?
P1 O2 1.563(2) . ?
P1 O3 1.573(2) . ?
P2 O5 1.496(2) . ?
P2 O8 1.512(2) . ?
P2 O7 1.561(2) . ?
P2 O6 1.585(2) . ?
O2 H2 0.791(2) . ?
O3 H3 0.912(2) . ?
O6 H6 0.911(2) . ?
O7 H7 0.893(2) . ?
O9 C24 1.313(8) . ?
O9 H9 0.902(3) . ?
O10 H10 1.000(3) . ?
O10 H10' 1.007(3) . ?
N1 C10 1.341(3) . ?
N1 C6 1.342(3) . ?
N2 C5 1.338(3) . ?
N2 C1 1.343(3) . ?
N3 C15 1.335(3) . ?
N3 C11 1.337(3) . ?
N4 C16 1.338(3) . ?
N4 C20 1.339(3) . ?
C1 C2 1.381(3) . ?
C1 H1A 0.93 . ?
C2 C3 1.391(3) . ?
C2 H2A 0.93 . ?
C3 C4 1.385(3) . ?
C3 C8 1.481(3) 4_455 ?
C4 C5 1.385(3) . ?
C4 H4A 0.93 . ?
C5 H5A 0.93 . ?
C6 C7 1.388(3) . ?
C6 H6A 0.93 . ?
C7 C8 1.390(3) . ?
C7 H7A 0.93 . ?
C8 C9 1.388(3) . ?
C8 C3 1.481(3) 4_445 ?
C9 C10 1.380(3) . ?
C9 H9A 0.93 . ?
C10 H10A 0.93 . ?
C11 C12 1.382(3) . ?
C11 H11A 0.93 . ?
C12 C13 1.380(3) . ?
C12 H12A 0.93 . ?
C13 C14 1.388(3) . ?
C13 C13 1.486(4) 2 ?
C14 C15 1.382(3) . ?
C14 H14A 0.93 . ?
C15 H15A 0.93 . ?
C16 C17 1.380(3) . ?
C16 H16A 0.93 . ?
C17 C18 1.395(3) . ?
C17 H17A 0.93 . ?
C18 C19 1.383(3) . ?
C18 C18 1.492(4) 7 ?
C19 C20 1.376(3) . ?
C19 H19A 0.93 . ?
C20 H20A 0.93 . ?
C21 C22 1.354(9) . ?
C21 H21A 0.96 . ?
C21 H21B 0.96 . ?
C21 H21C 0.96 . ?
C22 C23 1.399(9) . ?
C22 H22A 0.97 . ?
C22 H22B 0.97 . ?
C23 C24 1.297(9) . ?
C23 H23A 0.97 . ?
C23 H23B 0.97 . ?
C24 H24A 0.97 . ?
C24 H24B 0.97 . ?
